data_7705253
loop_
_publ_author_name
'Shen, Guodong'
'Wang, Zeyou'
'Huang, Xianqiang'
'Gong, Shuwen'
'Zhang, Jiangong'
'Tang, Zhenfei'
'Sun, Manman'
'Lv, Xin'

_publ_section_title
;
 Bonded- and discreted-Lindqvist hexatungstate-based copper hybrids as
 heterogeneous catalysts for the one-pot synthesis of 2-phenylquinoxalines
 <i>via</i> 2-haloanilines with vinyl azides or
 3-phenyl-2<i>H</i>-azirines.
;
_journal_issue 40
_journal_name_full 'Dalton transactions (Cambridge, England : 2003)'
_journal_page_first 13993
_journal_page_last 13998
_journal_paper_doi 10.1039/d0dt02625e
_journal_volume 49
_journal_year 2020
_chemical_formula_sum 'C48 H37 Cl Cu2 N8 O21 W6'
_chemical_formula_weight 2327.48
_space_group_crystal_system monoclinic
_space_group_IT_number 15
_space_group_name_Hall '-C 2yc'
_space_group_name_H-M_alt 'C 1 2/c 1'
_atom_sites_solution_hydrogens mixed
_audit_creation_method SHELXL-2018/3
_audit_update_record
;
2020-06-09 deposited with the CCDC.	2020-08-19 downloaded from the CCDC.
;
_cell_angle_alpha 90
_cell_angle_beta 118.393(4)
_cell_angle_gamma 90
_cell_formula_units_Z 4
_cell_length_a 26.174(2)
_cell_length_b 16.2204(14)
_cell_length_c 14.0404(12)
_cell_measurement_reflns_used 2573
_cell_measurement_temperature 298(2)
_cell_measurement_theta_max 24.251
_cell_measurement_theta_min 2.512
_cell_volume 5243.8(8)
_computing_structure_refinement 'SHELXL-2018/3 (Sheldrick, 2018)'
_diffrn_ambient_temperature 298(2)
_diffrn_measured_fraction_theta_full 0.999
_diffrn_measured_fraction_theta_max 0.999
_diffrn_measurement_device_type 'CCD area detector'
_diffrn_measurement_method 'phi and omega scans'
_diffrn_radiation_type MoK\a
_diffrn_radiation_wavelength 0.71073
_diffrn_reflns_av_R_equivalents 0.0524
_diffrn_reflns_av_unetI/netI 0.0632
_diffrn_reflns_Laue_measured_fraction_full 0.999
_diffrn_reflns_Laue_measured_fraction_max 0.999
_diffrn_reflns_limit_h_max 31
_diffrn_reflns_limit_h_min -30
_diffrn_reflns_limit_k_max 19
_diffrn_reflns_limit_k_min -11
_diffrn_reflns_limit_l_max 16
_diffrn_reflns_limit_l_min -16
_diffrn_reflns_number 12977
_diffrn_reflns_point_group_measured_fraction_full 0.999
_diffrn_reflns_point_group_measured_fraction_max 0.999
_diffrn_reflns_theta_full 25.019
_diffrn_reflns_theta_max 25.019
_diffrn_reflns_theta_min 2.511
_exptl_absorpt_coefficient_mu 14.039
_exptl_absorpt_correction_T_max 0.256
_exptl_absorpt_correction_T_min 0.208
_exptl_absorpt_correction_type multi-scan
_exptl_absorpt_process_details sadabs
_exptl_crystal_colour green
_exptl_crystal_density_diffrn 2.948
_exptl_crystal_description block
_exptl_crystal_F_000 4272
_exptl_crystal_size_max 0.220
_exptl_crystal_size_mid 0.200
_exptl_crystal_size_min 0.180
_refine_diff_density_max 1.933
_refine_diff_density_min -3.936
_refine_diff_density_rms 0.309
_refine_ls_extinction_method none
_refine_ls_goodness_of_fit_ref 1.073
_refine_ls_hydrogen_treatment constr
_refine_ls_matrix_type full
_refine_ls_number_parameters 390
_refine_ls_number_reflns 4636
_refine_ls_number_restraints 0
_refine_ls_restrained_S_all 1.073
_refine_ls_R_factor_all 0.1045
_refine_ls_R_factor_gt 0.0551
_refine_ls_shift/su_max 0.000
_refine_ls_shift/su_mean 0.000
_refine_ls_structure_factor_coef Fsqd
_refine_ls_weighting_details 'w=1/[\s^2^(Fo^2^)+(0.1001P)^2^+8.3574P] where P=(Fo^2^+2Fc^2^)/3'
_refine_ls_weighting_scheme calc
_refine_ls_wR_factor_gt 0.1587
_refine_ls_wR_factor_ref 0.1894
_reflns_Friedel_coverage 0.000
_reflns_number_gt 2813
_reflns_number_total 4636
_reflns_threshold_expression 'I > 2\s(I)'
_cod_data_source_file d0dt02625e2.cif
_cod_data_source_block 190312d
_cod_depositor_comments 'Adding full bibliography for 7705251--7705253.cif.'
_cod_original_cell_volume 5243.9(8)
_cod_original_sg_symbol_H-M 'C 2/c'
_cod_database_code 7705253
_shelx_shelxl_version_number 2018/3
_shelx_space_group_comment
;
The symmetry employed for this shelxl refinement is uniquely defined
by the following loop, which should always be used as a source of
symmetry information in preference to the above space-group names.
They are only intended as comments.
;
_shelx_estimated_absorpt_t_min 0.148
_shelx_estimated_absorpt_t_max 0.187

loop_
_space_group_symop_operation_xyz
'x, y, z'
'-x, y, -z+1/2'
'x+1/2, y+1/2, z'
'-x+1/2, y+1/2, -z+1/2'
'-x, -y, -z'
'x, -y, z-1/2'
'-x+1/2, -y+1/2, -z'
'x+1/2, -y+1/2, z-1/2'

loop_
_atom_site_label
_atom_site_type_symbol
_atom_site_fract_x
_atom_site_fract_y
_atom_site_fract_z
_atom_site_U_iso_or_equiv
_atom_site_adp_type
_atom_site_occupancy
_atom_site_site_symmetry_order
_atom_site_calc_flag
_atom_site_refinement_flags_posn
_atom_site_refinement_flags_adp
_atom_site_refinement_flags_occupancy
_atom_site_disorder_assembly
_atom_site_disorder_group
W1 W 0.24567(3) 0.39203(4) 0.50547(6) 0.0364(3) Uani 1 1 d . . . . .
W2 W 0.22616(4) 0.25601(4) 0.31960(6) 0.0449(3) Uani 1 1 d . . . . .
W3 W 0.34695(4) 0.25691(5) 0.54720(9) 0.0560(3) Uani 1 1 d . . . . .
Cu1 Cu 0.46829(9) 0.25040(11) 0.37713(19) 0.0407(6) Uani 1 1 d . . . . .
Cl1 Cl 0.500000 0.1823(4) 0.250000 0.0407(15) Uani 1 2 d S T P . .
N1 N 0.4986(6) 0.1757(7) 0.5111(11) 0.028(3) Uani 1 1 d . . . . .
N2 N 0.4015(5) 0.1751(8) 0.3249(11) 0.034(3) Uani 1 1 d . . . . .
N3 N 0.4238(6) 0.3612(8) 0.3341(11) 0.038(3) Uani 1 1 d . . . . .
N4 N 0.5365(6) 0.3257(8) 0.4230(11) 0.040(3) Uani 1 1 d . . . . .
O1 O 0.2430(5) 0.4957(7) 0.5112(9) 0.047(3) Uani 1 1 d . . . . .
O2 O 0.2649(5) 0.3613(7) 0.6494(9) 0.039(3) Uani 1 1 d . . . . .
O3 O 0.1675(4) 0.3585(7) 0.4631(9) 0.038(3) Uani 1 1 d . . . . .
O4 O 0.2281(5) 0.3691(7) 0.3599(9) 0.046(3) Uani 1 1 d . . . . .
O5 O 0.3252(5) 0.3711(6) 0.5408(10) 0.039(3) Uani 1 1 d . . . . .
O6 O 0.250000 0.250000 0.500000 0.027(4) Uani 1 2 d S . P . .
O7 O 0.2070(10) 0.2627(8) 0.1867(13) 0.088(6) Uani 1 1 d . . . . .
O8 O 0.3087(6) 0.2609(7) 0.3929(11) 0.047(3) Uani 1 1 d . . . . .
O9 O 0.4177(6) 0.2647(8) 0.5795(16) 0.076(5) Uani 1 1 d . . . . .
H9 H 0.425271 0.230332 0.545212 0.092 Uiso 0.5 1 calc R U P . .
O10 O 0.3484(5) 0.2533(6) 0.6838(10) 0.042(3) Uani 1 1 d . . . . .
O11 O 0.2392(15) 0.3264(16) 0.048(2) 0.231(16) Uani 1 1 d . . . . .
H11C H 0.228341 0.312590 0.093721 0.277 Uiso 1 1 d R U . . .
H11D H 0.238821 0.378740 0.043511 0.277 Uiso 1 1 d R U . . .
C1 C 0.5471(7) 0.1749(9) 0.6071(14) 0.035(4) Uani 1 1 d . . . . .
H1 H 0.572626 0.218969 0.622807 0.042 Uiso 1 1 calc R U . . .
C2 C 0.5620(9) 0.1145(11) 0.6840(15) 0.049(5) Uani 1 1 d . . . . .
H2 H 0.597221 0.116034 0.747518 0.059 Uiso 1 1 calc R U . . .
C3 C 0.5237(9) 0.0524(12) 0.6642(16) 0.050(5) Uani 1 1 d . . . . .
H3 H 0.533252 0.010360 0.714878 0.060 Uiso 1 1 calc R U . . .
C4 C 0.4700(8) 0.0497(9) 0.5694(14) 0.034(4) Uani 1 1 d . . . . .
C5 C 0.4585(7) 0.1133(9) 0.4908(12) 0.026(3) Uani 1 1 d . . . . .
C6 C 0.4068(7) 0.1117(10) 0.3905(14) 0.034(4) Uani 1 1 d . . . . .
C7 C 0.3681(7) 0.0510(11) 0.3697(15) 0.038(4) Uani 1 1 d . . . . .
C8 C 0.3773(9) -0.0120(11) 0.4454(19) 0.051(6) Uani 1 1 d . . . . .
H8 H 0.349380 -0.052523 0.430737 0.061 Uiso 1 1 calc R U . . .
C9 C 0.4235(10) -0.0121(11) 0.532(2) 0.056(6) Uani 1 1 d . . . . .
H9A H 0.429206 -0.056051 0.578882 0.068 Uiso 1 1 calc R U . . .
C10 C 0.3178(9) 0.0549(14) 0.265(2) 0.066(7) Uani 1 1 d . . . . .
H10 H 0.288848 0.015266 0.244262 0.079 Uiso 1 1 calc R U . . .
C11 C 0.3126(9) 0.1166(13) 0.1948(18) 0.058(6) Uani 1 1 d . . . . .
H11 H 0.280996 0.118514 0.125665 0.070 Uiso 1 1 calc R U . . .
C12 C 0.3534(8) 0.1737(12) 0.2274(15) 0.047(5) Uani 1 1 d . . . . .
H12 H 0.348732 0.216127 0.179366 0.056 Uiso 1 1 calc R U . . .
C13 C 0.3690(8) 0.3784(12) 0.2973(13) 0.042(4) Uani 1 1 d . . . . .
H13 H 0.342884 0.336236 0.287203 0.050 Uiso 1 1 calc R U . . .
C14 C 0.3484(10) 0.4621(16) 0.2721(15) 0.070(8) Uani 1 1 d . . . . .
H14 H 0.309024 0.472879 0.244879 0.084 Uiso 1 1 calc R U . . .
C15 C 0.3843(10) 0.5236(14) 0.2869(16) 0.059(6) Uani 1 1 d . . . . .
H15 H 0.369883 0.576636 0.265591 0.071 Uiso 1 1 calc R U . . .
C16 C 0.4447(9) 0.5087(12) 0.3352(14) 0.050(5) Uani 1 1 d . . . . .
C17 C 0.4607(8) 0.4246(9) 0.3551(13) 0.035(4) Uani 1 1 d . . . . .
C18 C 0.5212(7) 0.4052(10) 0.4005(13) 0.035(4) Uani 1 1 d . . . . .
C19 C 0.5649(10) 0.4683(13) 0.4243(14) 0.051(5) Uani 1 1 d . . . . .
C20 C 0.5464(13) 0.5520(15) 0.4030(19) 0.073(7) Uani 1 1 d . . . . .
H20 H 0.573256 0.594242 0.418784 0.088 Uiso 1 1 calc R U . . .
C21 C 0.4895(13) 0.5685(11) 0.3598(17) 0.070(8) Uani 1 1 d . . . . .
H21 H 0.478194 0.623310 0.344494 0.084 Uiso 1 1 calc R U . . .
C22 C 0.6221(10) 0.4445(15) 0.4648(16) 0.065(7) Uani 1 1 d . . . . .
H22 H 0.651496 0.482331 0.478342 0.078 Uiso 1 1 calc R U . . .
C23 C 0.6332(10) 0.3620(16) 0.4839(17) 0.068(6) Uani 1 1 d . . . . .
H23 H 0.671479 0.344158 0.513520 0.081 Uiso 1 1 calc R U . . .
C24 C 0.5920(8) 0.3061(13) 0.4622(16) 0.051(5) Uani 1 1 d . . . . .
H24 H 0.602572 0.250815 0.475129 0.061 Uiso 1 1 calc R U . . .

loop_
_atom_site_aniso_label
_atom_site_aniso_U_11
_atom_site_aniso_U_22
_atom_site_aniso_U_33
_atom_site_aniso_U_23
_atom_site_aniso_U_13
_atom_site_aniso_U_12
W1 0.0370(4) 0.0228(4) 0.0515(5) -0.0041(3) 0.0229(4) -0.0034(3)
W2 0.0639(6) 0.0376(5) 0.0384(5) -0.0024(3) 0.0286(4) -0.0013(4)
W3 0.0410(5) 0.0437(5) 0.0886(7) -0.0109(4) 0.0351(5) -0.0055(4)
Cu1 0.0245(11) 0.0263(12) 0.0589(15) 0.0086(10) 0.0097(10) -0.0022(9)
Cl1 0.048(4) 0.037(3) 0.050(4) 0.000 0.034(3) 0.000
N1 0.036(8) 0.009(6) 0.044(8) 0.005(6) 0.023(7) 0.008(5)
N2 0.023(7) 0.032(8) 0.046(9) -0.006(7) 0.014(7) 0.000(6)
N3 0.047(9) 0.037(9) 0.042(9) 0.014(7) 0.030(8) 0.008(7)
N4 0.042(9) 0.030(8) 0.052(9) -0.001(7) 0.027(8) -0.006(7)
O1 0.050(8) 0.025(7) 0.070(9) -0.001(6) 0.030(7) -0.005(5)
O2 0.044(7) 0.037(7) 0.038(7) -0.013(5) 0.021(6) -0.005(5)
O3 0.024(6) 0.029(6) 0.061(8) -0.009(6) 0.020(6) 0.007(5)
O4 0.058(8) 0.037(7) 0.043(7) 0.012(6) 0.024(7) -0.003(6)
O5 0.034(7) 0.025(6) 0.065(8) -0.010(6) 0.028(6) -0.015(5)
O6 0.025(8) 0.018(8) 0.037(9) -0.009(6) 0.013(7) -0.002(6)
O7 0.18(2) 0.042(9) 0.056(10) 0.004(7) 0.069(12) 0.003(9)
O8 0.055(9) 0.041(8) 0.070(9) -0.008(6) 0.050(8) -0.015(6)
O9 0.038(8) 0.040(8) 0.154(16) -0.029(9) 0.048(10) -0.010(6)
O10 0.038(7) 0.032(7) 0.047(7) -0.008(5) 0.013(6) 0.002(5)
O11 0.46(5) 0.15(3) 0.20(3) 0.02(2) 0.25(3) -0.01(3)
C1 0.032(10) 0.022(9) 0.050(11) -0.009(8) 0.019(9) -0.001(7)
C2 0.062(13) 0.045(12) 0.036(11) 0.006(9) 0.019(10) 0.023(10)
C3 0.073(14) 0.044(12) 0.056(13) 0.031(10) 0.050(12) 0.021(10)
C4 0.051(11) 0.017(8) 0.054(12) -0.005(8) 0.040(10) -0.006(7)
C5 0.037(9) 0.015(8) 0.024(8) -0.001(7) 0.012(8) 0.004(7)
C6 0.034(9) 0.027(9) 0.049(11) 0.001(8) 0.027(9) -0.001(7)
C7 0.023(9) 0.040(10) 0.063(12) -0.016(9) 0.029(9) -0.014(8)
C8 0.055(13) 0.026(10) 0.100(17) -0.019(11) 0.060(14) -0.016(9)
C9 0.080(16) 0.030(11) 0.100(18) 0.002(11) 0.076(16) -0.005(11)
C10 0.041(12) 0.061(15) 0.11(2) -0.042(14) 0.051(14) -0.022(11)
C11 0.042(12) 0.062(14) 0.065(14) -0.025(12) 0.021(11) -0.008(11)
C12 0.031(10) 0.054(12) 0.053(12) 0.004(10) 0.018(10) 0.004(9)
C13 0.045(11) 0.058(12) 0.029(9) 0.014(9) 0.023(9) 0.016(9)
C14 0.081(17) 0.11(2) 0.039(12) 0.026(13) 0.044(13) 0.056(16)
C15 0.077(16) 0.065(15) 0.047(12) 0.017(11) 0.039(13) 0.019(13)
C16 0.071(14) 0.055(13) 0.036(11) 0.017(9) 0.034(11) 0.023(11)
C17 0.063(12) 0.018(8) 0.038(10) -0.003(7) 0.037(10) -0.001(8)
C18 0.047(11) 0.031(10) 0.041(10) -0.005(8) 0.033(9) -0.014(8)
C19 0.085(16) 0.057(13) 0.036(11) -0.010(10) 0.048(12) -0.010(11)
C20 0.11(2) 0.058(16) 0.075(17) 0.005(13) 0.063(18) -0.016(15)
C21 0.17(3) 0.013(10) 0.059(15) -0.007(9) 0.077(18) -0.014(14)
C22 0.072(16) 0.086(18) 0.058(14) -0.018(13) 0.049(13) -0.053(14)
C23 0.057(15) 0.09(2) 0.066(15) -0.014(14) 0.040(13) -0.012(13)
C24 0.028(10) 0.053(13) 0.067(14) 0.001(11) 0.020(10) -0.008(9)

loop_
_atom_type_symbol
_atom_type_description
_atom_type_scat_dispersion_real
_atom_type_scat_dispersion_imag
_atom_type_scat_source
C C 0.0033 0.0016 'International Tables Vol C Tables 4.2.6.8 and 6.1.1.4'
H H 0.0000 0.0000 'International Tables Vol C Tables 4.2.6.8 and 6.1.1.4'
N N 0.0061 0.0033 'International Tables Vol C Tables 4.2.6.8 and 6.1.1.4'
O O 0.0106 0.0060 'International Tables Vol C Tables 4.2.6.8 and 6.1.1.4'
Cl Cl 0.1484 0.1585 'International Tables Vol C Tables 4.2.6.8 and 6.1.1.4'
Cu Cu 0.3201 1.2651 'International Tables Vol C Tables 4.2.6.8 and 6.1.1.4'
W W -0.8490 6.8722 'International Tables Vol C Tables 4.2.6.8 and 6.1.1.4'

loop_
_geom_angle_atom_site_label_1
_geom_angle_atom_site_label_2
_geom_angle_atom_site_label_3
_geom_angle
_geom_angle_site_symmetry_1
_geom_angle_site_symmetry_3
_geom_angle_publ_flag
O1 W1 O2 101.9(5) . . ?
O1 W1 O4 104.6(5) . . ?
O2 W1 O4 153.5(5) . . ?
O1 W1 O3 103.6(5) . . ?
O2 W1 O3 87.7(5) . . ?
O4 W1 O3 86.2(5) . . ?
O1 W1 O5 103.1(5) . . ?
O2 W1 O5 88.4(5) . . ?
O4 W1 O5 85.5(5) . . ?
O3 W1 O5 153.2(5) . . ?
O1 W1 O6 179.3(4) . . ?
O2 W1 O6 77.4(3) . . ?
O4 W1 O6 76.1(3) . . ?
O3 W1 O6 76.6(3) . . ?
O5 W1 O6 76.6(3) . . ?
O7 W2 O8 105.1(9) . . ?
O7 W2 O4 102.6(6) . . ?
O8 W2 O4 86.4(5) . . ?
O7 W2 O10 102.2(9) . 7_556 ?
O8 W2 O10 152.7(5) . 7_556 ?
O4 W2 O10 88.1(5) . 7_556 ?
O7 W2 O2 104.6(5) . 7_556 ?
O8 W2 O2 86.2(5) . 7_556 ?
O4 W2 O2 152.9(5) . 7_556 ?
O10 W2 O2 86.7(4) 7_556 7_556 ?
O7 W2 O6 178.1(7) . . ?
O8 W2 O6 76.3(4) . . ?
O4 W2 O6 76.1(3) . . ?
O10 W2 O6 76.5(4) 7_556 . ?
O2 W2 O6 76.8(3) 7_556 . ?
O9 W3 O10 103.8(8) . . ?
O9 W3 O3 104.3(5) . 7_556 ?
O10 W3 O3 87.3(5) . 7_556 ?
O9 W3 O8 102.7(8) . . ?
O10 W3 O8 153.5(5) . . ?
O3 W3 O8 88.2(5) 7_556 . ?
O9 W3 O5 101.7(5) . . ?
O10 W3 O5 86.6(5) . . ?
O3 W3 O5 154.0(5) 7_556 . ?
O8 W3 O5 86.0(5) . . ?
O9 W3 O6 178.2(6) . . ?
O10 W3 O6 77.2(4) . . ?
O3 W3 O6 77.1(3) 7_556 . ?
O8 W3 O6 76.3(4) . . ?
O5 W3 O6 76.9(3) . . ?
N2 Cu1 N4 177.0(6) . . ?
N2 Cu1 N1 82.1(5) . . ?
N4 Cu1 N1 99.7(5) . . ?
N2 Cu1 N3 98.8(6) . . ?
N4 Cu1 N3 81.7(6) . . ?
N1 Cu1 N3 134.3(5) . . ?
N2 Cu1 Cl1 89.9(4) . . ?
N4 Cu1 Cl1 87.3(4) . . ?
N1 Cu1 Cl1 105.8(3) . . ?
N3 Cu1 Cl1 119.8(4) . . ?
Cu1 Cl1 Cu1 128.6(3) . 2_655 ?
C1 N1 C5 117.4(13) . . ?
C1 N1 Cu1 134.0(11) . . ?
C5 N1 Cu1 108.5(10) . . ?
C6 N2 C12 115.2(15) . . ?
C6 N2 Cu1 115.9(11) . . ?
C12 N2 Cu1 128.5(12) . . ?
C13 N3 C17 117.6(15) . . ?
C13 N3 Cu1 131.6(13) . . ?
C17 N3 Cu1 110.7(11) . . ?
C24 N4 C18 118.3(15) . . ?
C24 N4 Cu1 128.4(12) . . ?
C18 N4 Cu1 113.0(11) . . ?
W1 O2 W2 116.0(5) . 7_556 ?
W3 O3 W1 116.6(5) 7_556 . ?
W1 O4 W2 117.6(6) . . ?
W3 O5 W1 116.1(5) . . ?
W3 O6 W3 180.0 . 7_556 ?
W3 O6 W2 89.98(3) . . ?
W3 O6 W2 90.02(3) 7_556 . ?
W3 O6 W2 90.02(3) . 7_556 ?
W3 O6 W2 89.98(3) 7_556 7_556 ?
W2 O6 W2 180.0 . 7_556 ?
W3 O6 W1 89.62(3) . 7_556 ?
W3 O6 W1 90.38(3) 7_556 7_556 ?
W2 O6 W1 89.86(3) . 7_556 ?
W2 O6 W1 90.14(3) 7_556 7_556 ?
W3 O6 W1 90.38(3) . . ?
W3 O6 W1 89.62(3) 7_556 . ?
W2 O6 W1 90.14(3) . . ?
W2 O6 W1 89.86(3) 7_556 . ?
W1 O6 W1 180.0 7_556 . ?
W2 O8 W3 117.5(6) . . ?
W3 O9 H9 109.5 . . ?
W3 O10 W2 116.2(6) . 7_556 ?
H11C O11 H11D 108.7 . . ?
N1 C1 C2 125.2(16) . . ?
N1 C1 H1 117.4 . . ?
C2 C1 H1 117.4 . . ?
C3 C2 C1 117.8(18) . . ?
C3 C2 H2 121.1 . . ?
C1 C2 H2 121.1 . . ?
C2 C3 C4 121.9(16) . . ?
C2 C3 H3 119.1 . . ?
C4 C3 H3 119.1 . . ?
C3 C4 C5 117.2(14) . . ?
C3 C4 C9 130.2(17) . . ?
C5 C4 C9 112.5(16) . . ?
N1 C5 C6 119.3(13) . . ?
N1 C5 C4 120.4(14) . . ?
C6 C5 C4 120.3(14) . . ?
C7 C6 N2 126.3(17) . . ?
C7 C6 C5 119.7(16) . . ?
N2 C6 C5 114.0(14) . . ?
C6 C7 C8 121.9(17) . . ?
C6 C7 C10 114.7(18) . . ?
C8 C7 C10 123.4(17) . . ?
C9 C8 C7 118.6(18) . . ?
C9 C8 H8 120.7 . . ?
C7 C8 H8 120.7 . . ?
C8 C9 C4 127.0(19) . . ?
C8 C9 H9A 116.5 . . ?
C4 C9 H9A 116.5 . . ?
C11 C10 C7 120.1(18) . . ?
C11 C10 H10 120.0 . . ?
C7 C10 H10 120.0 . . ?
C12 C11 C10 119(2) . . ?
C12 C11 H11 120.7 . . ?
C10 C11 H11 120.7 . . ?
C11 C12 N2 125.0(19) . . ?
C11 C12 H12 117.5 . . ?
N2 C12 H12 117.5 . . ?
N3 C13 C14 120.9(19) . . ?
N3 C13 H13 119.6 . . ?
C14 C13 H13 119.6 . . ?
C15 C14 C13 121(2) . . ?
C15 C14 H14 119.4 . . ?
C13 C14 H14 119.4 . . ?
C14 C15 C16 120(2) . . ?
C14 C15 H15 120.1 . . ?
C16 C15 H15 120.1 . . ?
C15 C16 C17 115(2) . . ?
C15 C16 C21 127(2) . . ?
C17 C16 C21 118.2(19) . . ?
N3 C17 C16 125.4(18) . . ?
N3 C17 C18 117.2(14) . . ?
C16 C17 C18 117.4(16) . . ?
N4 C18 C17 117.2(14) . . ?
N4 C18 C19 120.7(17) . . ?
C17 C18 C19 122.0(16) . . ?
C22 C19 C20 123(2) . . ?
C22 C19 C18 118.6(19) . . ?
C20 C19 C18 118(2) . . ?
C21 C20 C19 119(2) . . ?
C21 C20 H20 120.7 . . ?
C19 C20 H20 120.7 . . ?
C20 C21 C16 125(2) . . ?
C20 C21 H21 117.3 . . ?
C16 C21 H21 117.3 . . ?
C23 C22 C19 116.2(18) . . ?
C23 C22 H22 121.9 . . ?
C19 C22 H22 121.9 . . ?
C24 C23 C22 123(2) . . ?
C24 C23 H23 118.3 . . ?
C22 C23 H23 118.3 . . ?
N4 C24 C23 123(2) . . ?
N4 C24 H24 118.6 . . ?
C23 C24 H24 118.6 . . ?

loop_
_geom_bond_atom_site_label_1
_geom_bond_atom_site_label_2
_geom_bond_distance
_geom_bond_site_symmetry_2
_geom_bond_publ_flag
W1 O1 1.686(12) . ?
W1 O2 1.902(11) . ?
W1 O4 1.906(12) . ?
W1 O3 1.917(10) . ?
W1 O5 1.928(11) . ?
W1 O6 2.3096(7) . ?
W2 O7 1.690(15) . ?
W2 O8 1.902(14) . ?
W2 O4 1.913(12) . ?
W2 O10 1.935(13) 7_556 ?
W2 O2 1.941(12) 7_556 ?
W2 O6 2.3046(8) . ?
W3 O9 1.688(13) . ?
W3 O10 1.901(13) . ?
W3 O3 1.901(11) 7_556 ?
W3 O8 1.907(14) . ?
W3 O5 1.927(11) . ?
W3 O6 2.3004(9) . ?
Cu1 N2 1.967(13) . ?
Cu1 N4 2.000(13) . ?
Cu1 N1 2.053(12) . ?
Cu1 N3 2.069(14) . ?
Cu1 Cl1 2.551(4) . ?
N1 C1 1.34(2) . ?
N1 C5 1.387(18) . ?
N2 C6 1.34(2) . ?
N2 C12 1.35(2) . ?
N3 C13 1.30(2) . ?
N3 C17 1.34(2) . ?
N4 C24 1.33(2) . ?
N4 C18 1.34(2) . ?
O9 H9 0.8200 . ?
O11 H11C 0.8499 . ?
O11 H11D 0.8499 . ?
C1 C2 1.37(2) . ?
C1 H1 0.9300 . ?
C2 C3 1.35(3) . ?
C2 H2 0.9300 . ?
C3 C4 1.40(3) . ?
C3 H3 0.9300 . ?
C4 C5 1.43(2) . ?
C4 C9 1.47(2) . ?
C5 C6 1.42(2) . ?
C6 C7 1.34(2) . ?
C7 C8 1.41(2) . ?
C7 C10 1.44(3) . ?
C8 C9 1.25(3) . ?
C8 H8 0.9300 . ?
C9 H9A 0.9300 . ?
C10 C11 1.36(3) . ?
C10 H10 0.9300 . ?
C11 C12 1.32(3) . ?
C11 H11 0.9300 . ?
C12 H12 0.9300 . ?
C13 C14 1.44(3) . ?
C13 H13 0.9300 . ?
C14 C15 1.32(3) . ?
C14 H14 0.9300 . ?
C15 C16 1.41(3) . ?
C15 H15 0.9300 . ?
C16 C17 1.42(2) . ?
C16 C21 1.43(3) . ?
C17 C18 1.43(2) . ?
C18 C19 1.45(2) . ?
C19 C22 1.38(3) . ?
C19 C20 1.42(3) . ?
C20 C21 1.34(3) . ?
C20 H20 0.9300 . ?
C21 H21 0.9300 . ?
C22 C23 1.37(3) . ?
C22 H22 0.9300 . ?
C23 C24 1.33(3) . ?
C23 H23 0.9300 . ?
C24 H24 0.9300 . ?
